data_7251191
loop_
_publ_author_name
'Dong, Fu-Wan'
'Zhang, Yang-Lu'
'Zhang, Kun-Hua'
'Chen, Yi'
'Sun, Ao-Na'
'Shao, Dong'

_publ_section_title
;
 Proton conduction in three molecular assemblies of
 bipyridyl-organodisulfonate salts
;
_journal_name_full CrystEngComm
_journal_paper_doi 10.1039/D5CE00880H
_journal_year 2025
_chemical_formula_moiety 'C12 H8 O6 S2, H2 O, C12 H10 N4 O'
_chemical_formula_sum 'C24 H20 N4 O8 S2'
_chemical_formula_weight 556.56
_space_group_crystal_system orthorhombic
_space_group_IT_number 19
_space_group_name_Hall 'P 2ac 2ab'
_space_group_name_H-M_alt 'P 21 21 21'
_atom_sites_solution_hydrogens mixed
_audit_creation_date 2025-09-04
_audit_creation_method
;
Olex2 1.5
(compiled 2025.05.31 svn.r86d253d1 for OlexSys, GUI svn.r7254)
;
_audit_update_record
;
2025-09-04 deposited with the CCDC.	2025-10-30 downloaded from the CCDC.
;
_cell_angle_alpha 90
_cell_angle_beta 90
_cell_angle_gamma 90
_cell_formula_units_Z 4
_cell_length_a 7.8117(9)
_cell_length_b 13.3456(14)
_cell_length_c 22.478(3)
_cell_measurement_reflns_used 3417
_cell_measurement_temperature 200.0
_cell_measurement_theta_max 22.36
_cell_measurement_theta_min 3.02
_cell_volume 2343.4(5)
_computing_cell_refinement 'SAINT V8.40B (?, 2016)'
_computing_data_reduction 'SAINT V8.40B (?, 2016)'
_computing_molecular_graphics 'Olex2 1.5 (Dolomanov et al., 2009)'
_computing_publication_material 'Olex2 1.5 (Dolomanov et al., 2009)'
_computing_structure_refinement 'XL  (Sheldrick, 2008)'
_computing_structure_solution 'SHELXT 2018/2 (Sheldrick, 2018)'
_diffrn_ambient_temperature 200.0
_diffrn_measured_fraction_theta_full 0.998
_diffrn_measured_fraction_theta_max 0.998
_diffrn_measurement_device_type 'Bruker APEX-II CCD'
_diffrn_measurement_method '\f and \w scans'
_diffrn_radiation_type MoK\a
_diffrn_radiation_wavelength 0.71073
_diffrn_reflns_av_R_equivalents 0.1390
_diffrn_reflns_av_unetI/netI 0.0623
_diffrn_reflns_Laue_measured_fraction_full 0.998
_diffrn_reflns_Laue_measured_fraction_max 0.998
_diffrn_reflns_limit_h_max 9
_diffrn_reflns_limit_h_min -9
_diffrn_reflns_limit_k_max 15
_diffrn_reflns_limit_k_min -16
_diffrn_reflns_limit_l_max 28
_diffrn_reflns_limit_l_min -28
_diffrn_reflns_number 42532
_diffrn_reflns_point_group_measured_fraction_full 0.999
_diffrn_reflns_point_group_measured_fraction_max 0.999
_diffrn_reflns_theta_full 25.242
_diffrn_reflns_theta_max 26.392
_diffrn_reflns_theta_min 2.369
_diffrn_source_current 1.4
_diffrn_source_power 0.07
_diffrn_source_voltage 50.0
_diffrn_standards_number 0
_exptl_absorpt_coefficient_mu 0.289
_exptl_absorpt_correction_T_max 0.7330
_exptl_absorpt_correction_T_min 0.6521
_exptl_absorpt_correction_type none
_exptl_absorpt_process_details
;
SADABS-2016/2 (Bruker,2016/2) was used for absorption correction.
wR2(int) was 0.1231 before and 0.0865 after correction.
The Ratio of minimum to maximum transmission is 0.8896.
The \l/2 correction factor is Not present.
;
_exptl_crystal_colour yellow
_exptl_crystal_colour_primary yellow
_exptl_crystal_density_diffrn 1.578
_exptl_crystal_description block
_exptl_crystal_F_000 1152
_exptl_crystal_size_max 0.22
_exptl_crystal_size_mid 0.14
_exptl_crystal_size_min 0.09
_refine_diff_density_max 0.297
_refine_diff_density_min -0.305
_refine_diff_density_rms 0.057
_refine_ls_abs_structure_details
;
 Flack x determined using 1427 quotients [(I+)-(I-)]/[(I+)+(I-)]
 (Parsons, Flack and Wagner, Acta Cryst. B69 (2013) 249-259).
;
_refine_ls_abs_structure_Flack -0.04(6)
_refine_ls_extinction_method none
_refine_ls_goodness_of_fit_ref 1.046
_refine_ls_hydrogen_treatment constr
_refine_ls_matrix_type full
_refine_ls_number_parameters 346
_refine_ls_number_reflns 4802
_refine_ls_number_restraints 0
_refine_ls_restrained_S_all 1.046
_refine_ls_R_factor_all 0.0633
_refine_ls_R_factor_gt 0.0481
_refine_ls_shift/su_max 0.001
_refine_ls_shift/su_mean 0.000
_refine_ls_structure_factor_coef Fsqd
_refine_ls_weighting_details 'w=1/[\s^2^(Fo^2^)+(0.0384P)^2^+1.2039P] where P=(Fo^2^+2Fc^2^)/3'
_refine_ls_weighting_scheme calc
_refine_ls_wR_factor_gt 0.0987
_refine_ls_wR_factor_ref 0.1064
_reflns_Friedel_coverage 0.752
_reflns_Friedel_fraction_full 1.000
_reflns_Friedel_fraction_max 1.000
_reflns_number_gt 3991
_reflns_number_total 4802
_reflns_threshold_expression 'I > 2\s(I)'
_cod_data_source_file d5ce00880h2.cif
_cod_data_source_block bpdoz
_cod_database_code 7251191
_shelx_shelxl_version_number 2017/1
_shelx_space_group_comment
;
The symmetry employed for this shelxl refinement is uniquely defined
by the following loop, which should always be used as a source of
symmetry information in preference to the above space-group names.
They are only intended as comments.
;
_shelx_estimated_absorpt_t_max 0.974
_shelx_estimated_absorpt_t_min 0.939
_olex2_refinement_description
;
1. Fixed Uiso
 At 1.2 times of:
  All C(H) groups, All N(H) groups
 At 1.5 times of:
  All O(H,H) groups
2.a Free rotating group:
 O1(H1B,H1C)
2.b Aromatic/amide H refined with riding coordinates:
 C1(H1), C2(H2), C3(H3), C9(H9), C14(H14), C17(H17), C18(H18), C20(H20),
 N1(H1A), N2(H2A), C5(H5), C7(H7), C11(H11), C15(H15), C19(H19), C21(H21),
 C22(H22), C23(H23)
;
_olex2_submission_special_instructions 'No special instructions were received'

loop_
_space_group_symop_operation_xyz
'x, y, z'
'-x+1/2, -y, z+1/2'
'-x, y+1/2, -z+1/2'
'x+1/2, -y+1/2, -z'

loop_
_atom_site_label
_atom_site_type_symbol
_atom_site_fract_x
_atom_site_fract_y
_atom_site_fract_z
_atom_site_U_iso_or_equiv
_atom_site_adp_type
_atom_site_occupancy
_atom_site_site_symmetry_order
_atom_site_calc_flag
_atom_site_refinement_flags_posn
_atom_site_refinement_flags_adp
_atom_site_refinement_flags_occupancy
_atom_site_disorder_assembly
_atom_site_disorder_group
S1 S 0.02092(14) 0.40730(9) 0.98270(5) 0.0273(3) Uani 1 1 d . . . . .
S2 S 0.98099(15) 0.33424(9) 0.65183(5) 0.0274(3) Uani 1 1 d . . . . .
O2 O -0.0139(5) 0.5135(2) 0.98802(16) 0.0422(9) Uani 1 1 d . . . . .
O3 O -0.1254(4) 0.3492(3) 0.96383(16) 0.0427(9) Uani 1 1 d . . . . .
O4 O 0.1007(4) 0.3665(3) 1.03647(15) 0.0376(9) Uani 1 1 d . . . . .
O5 O 0.9192(5) 0.3748(4) 0.59606(17) 0.0599(13) Uani 1 1 d . . . . .
O6 O 1.1352(5) 0.3817(3) 0.67215(17) 0.0509(11) Uani 1 1 d . . . . .
O7 O 0.9914(5) 0.2267(2) 0.65164(19) 0.0495(10) Uani 1 1 d . . . . .
C1 C 0.1528(6) 0.4437(3) 0.8719(2) 0.0255(10) Uani 1 1 d . . . . .
H1 H 0.050799 0.480700 0.865129 0.031 Uiso 1 1 calc R U . . .
C2 C 0.8620(6) 0.3608(3) 0.7649(2) 0.0270(10) Uani 1 1 d . . . . .
H2 H 0.978122 0.352721 0.776572 0.032 Uiso 1 1 calc R U . . .
C3 C 0.4520(6) 0.3380(3) 0.8919(2) 0.0287(11) Uani 1 1 d . . . . .
H3 H 0.554922 0.302256 0.899420 0.034 Uiso 1 1 calc R U . . .
C4 C 0.4284(5) 0.3858(3) 0.8369(2) 0.0232(10) Uani 1 1 d . . . . .
C6 C 0.5650(5) 0.3812(3) 0.7912(2) 0.0234(10) Uani 1 1 d . . . . .
C9 C 0.7359(6) 0.3706(4) 0.8076(2) 0.0286(11) Uani 1 1 d . . . . .
H9 H 0.766121 0.370195 0.848580 0.034 Uiso 1 1 calc R U . . .
C12 C 0.8193(6) 0.3625(3) 0.7049(2) 0.0233(10) Uani 1 1 d . . . . .
C14 C 0.2747(6) 0.4368(3) 0.8276(2) 0.0257(10) Uani 1 1 d . . . . .
H14 H 0.253590 0.467182 0.790066 0.031 Uiso 1 1 calc R U . . .
C17 C 0.3259(6) 0.3424(3) 0.9354(2) 0.0283(10) Uani 1 1 d . . . . .
H17 H 0.341737 0.307562 0.971854 0.034 Uiso 1 1 calc R U . . .
C18 C 0.6512(6) 0.3764(3) 0.6877(2) 0.0256(10) Uani 1 1 d . . . . .
H18 H 0.622764 0.379927 0.646670 0.031 Uiso 1 1 calc R U . . .
C20 C 0.5234(6) 0.3852(3) 0.73063(19) 0.0258(9) Uani 1 1 d . . . . .
H20 H 0.407621 0.393945 0.718772 0.031 Uiso 1 1 calc R U . . .
C24 C 0.1783(5) 0.3968(3) 0.92644(19) 0.0225(9) Uani 1 1 d . . . . .
O1 O 0.1580(6) 0.6426(3) 1.0657(2) 0.0587(12) Uani 1 1 d G . . . .
H1B H 0.097673 0.593624 1.051086 0.088 Uiso 1 1 d G U . . .
H1C H 0.226351 0.614118 1.091082 0.088 Uiso 1 1 d G U . . .
O8 O 0.7769(4) 0.3725(2) 0.27417(13) 0.0257(7) Uani 1 1 d . . . . .
N1 N 1.0074(6) 0.3616(3) 0.48102(17) 0.0342(9) Uani 1 1 d . . . . .
H1A H 1.023685 0.361297 0.519758 0.041 Uiso 1 1 calc R U . . .
N2 N 0.4051(5) 0.3788(3) 0.09391(18) 0.0299(9) Uani 1 1 d . . . . .
H2A H 0.320570 0.378878 0.068053 0.036 Uiso 1 1 calc R U . . .
N3 N 0.9709(5) 0.3663(3) 0.20295(16) 0.0273(8) Uani 1 1 d . . . . .
N4 N 1.0540(5) 0.3626(3) 0.25804(17) 0.0263(9) Uani 1 1 d . . . . .
C5 C 0.8506(7) 0.3792(4) 0.4608(2) 0.0337(12) Uani 1 1 d . . . . .
H5 H 0.759363 0.390586 0.487935 0.040 Uiso 1 1 calc R U . . .
C7 C 0.7004(6) 0.3808(4) 0.1123(2) 0.0308(11) Uani 1 1 d . . . . .
H7 H 0.814844 0.382994 0.098099 0.037 Uiso 1 1 calc R U . . .
C8 C 0.6663(6) 0.3760(3) 0.1732(2) 0.0244(10) Uani 1 1 d . . . . .
C10 C 0.8083(6) 0.3719(3) 0.2150(2) 0.0247(10) Uani 1 1 d . . . . .
C11 C 1.1413(7) 0.3445(4) 0.4459(2) 0.0348(12) Uani 1 1 d . . . . .
H11 H 1.250594 0.330926 0.462572 0.042 Uiso 1 1 calc R U . . .
C13 C 0.9561(6) 0.3647(3) 0.36236(19) 0.0238(10) Uani 1 1 d . . . . .
C15 C 0.4971(7) 0.3735(3) 0.1930(2) 0.0307(10) Uani 1 1 d . . . . .
H15 H 0.471917 0.370371 0.234287 0.037 Uiso 1 1 calc R U . . .
C16 C 0.9356(6) 0.3664(3) 0.2976(2) 0.0248(10) Uani 1 1 d . . . . .
C19 C 0.3680(6) 0.3754(4) 0.1518(2) 0.0321(11) Uani 1 1 d . . . . .
H19 H 0.252008 0.374440 0.164499 0.038 Uiso 1 1 calc R U . . .
C21 C 0.8204(6) 0.3808(4) 0.4009(2) 0.0295(11) Uani 1 1 d . . . . .
H21 H 0.708544 0.392828 0.385916 0.035 Uiso 1 1 calc R U . . .
C22 C 1.1200(6) 0.3465(3) 0.3856(2) 0.0280(11) Uani 1 1 d . . . . .
H22 H 1.214610 0.335876 0.359780 0.034 Uiso 1 1 calc R U . . .
C23 C 0.5656(6) 0.3821(4) 0.0738(2) 0.0342(12) Uani 1 1 d . . . . .
H23 H 0.586259 0.385323 0.032145 0.041 Uiso 1 1 calc R U . . .

loop_
_atom_site_aniso_label
_atom_site_aniso_U_11
_atom_site_aniso_U_22
_atom_site_aniso_U_33
_atom_site_aniso_U_23
_atom_site_aniso_U_13
_atom_site_aniso_U_12
S1 0.0193(6) 0.0422(7) 0.0204(6) 0.0009(5) 0.0001(5) -0.0017(5)
S2 0.0211(6) 0.0385(6) 0.0226(6) -0.0025(5) 0.0014(5) 0.0020(5)
O2 0.042(2) 0.049(2) 0.036(2) -0.0033(16) 0.007(2) 0.0102(18)
O3 0.0274(18) 0.071(3) 0.030(2) 0.0028(18) 0.0011(16) -0.0171(19)
O4 0.0249(17) 0.065(2) 0.0229(18) 0.0074(17) 0.0016(14) 0.0002(18)
O5 0.049(2) 0.104(3) 0.027(2) 0.012(2) 0.0121(18) 0.036(2)
O6 0.031(2) 0.079(3) 0.042(2) -0.019(2) 0.0118(18) -0.023(2)
O7 0.035(2) 0.0371(19) 0.077(3) -0.0123(18) 0.015(2) 0.0046(17)
C1 0.017(2) 0.030(2) 0.029(3) 0.0018(19) -0.0028(19) 0.0008(19)
C2 0.020(2) 0.033(3) 0.027(2) -0.003(2) -0.0025(19) -0.004(2)
C3 0.029(3) 0.032(2) 0.025(2) 0.002(2) 0.002(2) 0.004(2)
C4 0.023(2) 0.023(2) 0.024(2) -0.0017(18) 0.0011(18) -0.0055(17)
C6 0.022(2) 0.021(2) 0.027(2) -0.0007(19) 0.0011(18) -0.0011(18)
C9 0.028(3) 0.033(3) 0.026(2) -0.003(2) 0.001(2) -0.001(2)
C12 0.024(2) 0.024(2) 0.021(2) -0.0024(18) 0.0040(19) -0.0024(19)
C14 0.027(3) 0.029(3) 0.021(2) 0.0057(19) -0.0010(19) -0.0032(19)
C17 0.031(3) 0.033(3) 0.021(2) 0.001(2) -0.002(2) -0.004(2)
C18 0.024(2) 0.033(2) 0.020(2) 0.000(2) 0.0014(19) 0.002(2)
C20 0.023(2) 0.026(2) 0.028(2) 0.0020(18) -0.002(2) -0.001(2)
C24 0.020(2) 0.028(2) 0.019(2) -0.0014(18) 0.0035(18) -0.0060(18)
O1 0.067(3) 0.062(3) 0.047(3) 0.000(2) -0.012(2) -0.016(2)
O8 0.0220(16) 0.0339(17) 0.0210(16) 0.0013(14) -0.0005(13) -0.0017(14)
N1 0.040(2) 0.041(2) 0.0215(19) 0.0033(17) -0.004(2) 0.000(2)
N2 0.024(2) 0.038(2) 0.028(2) -0.0001(19) -0.0074(17) -0.0016(18)
N3 0.024(2) 0.033(2) 0.025(2) -0.0015(16) -0.0038(17) 0.0020(18)
N4 0.023(2) 0.030(2) 0.026(2) -0.0037(17) -0.0012(16) 0.0014(16)
C5 0.036(3) 0.039(3) 0.026(3) 0.002(2) 0.008(2) 0.002(2)
C7 0.024(2) 0.040(3) 0.028(3) -0.001(2) 0.003(2) -0.001(2)
C8 0.023(2) 0.026(2) 0.025(2) -0.0017(19) -0.0008(19) -0.0002(19)
C10 0.028(2) 0.022(2) 0.024(2) 0.0008(19) 0.0006(19) -0.0038(19)
C11 0.029(3) 0.040(3) 0.036(3) 0.006(2) -0.007(2) 0.002(2)
C13 0.027(2) 0.020(2) 0.024(2) -0.0011(17) -0.0027(19) -0.0014(18)
C15 0.029(2) 0.037(2) 0.026(2) -0.004(2) 0.008(2) -0.004(2)
C16 0.025(2) 0.022(2) 0.027(3) -0.0026(19) -0.0024(19) -0.0001(18)
C19 0.021(2) 0.040(3) 0.036(3) -0.004(2) 0.005(2) 0.001(2)
C21 0.022(2) 0.036(3) 0.031(3) 0.003(2) -0.002(2) -0.001(2)
C22 0.025(2) 0.029(3) 0.029(3) 0.002(2) -0.001(2) 0.000(2)
C23 0.030(3) 0.047(3) 0.026(3) 0.005(2) -0.002(2) -0.003(2)

loop_
_atom_type_symbol
_atom_type_description
_atom_type_scat_dispersion_real
_atom_type_scat_dispersion_imag
_atom_type_scat_source
C C 0.0033 0.0016 'International Tables Vol C Tables 4.2.6.8 and 6.1.1.4'
H H 0.0000 0.0000 'International Tables Vol C Tables 4.2.6.8 and 6.1.1.4'
N N 0.0061 0.0033 'International Tables Vol C Tables 4.2.6.8 and 6.1.1.4'
O O 0.0106 0.0060 'International Tables Vol C Tables 4.2.6.8 and 6.1.1.4'
S S 0.1246 0.1234 'International Tables Vol C Tables 4.2.6.8 and 6.1.1.4'

loop_
_geom_angle_atom_site_label_1
_geom_angle_atom_site_label_2
_geom_angle_atom_site_label_3
_geom_angle
_geom_angle_site_symmetry_1
_geom_angle_site_symmetry_3
_geom_angle_publ_flag
O2 S1 O4 112.0(2) . . ?
O2 S1 C24 105.5(2) . . ?
O3 S1 O2 113.6(2) . . ?
O3 S1 O4 112.3(2) . . ?
O3 S1 C24 107.3(2) . . ?
O4 S1 C24 105.4(2) . . ?
O5 S2 C12 105.3(2) . . ?
O6 S2 O5 113.0(3) . . ?
O6 S2 O7 113.2(3) . . ?
O6 S2 C12 106.8(2) . . ?
O7 S2 O5 112.9(3) . . ?
O7 S2 C12 104.7(2) . . ?
C14 C1 H1 119.8 . . ?
C14 C1 C24 120.5(4) . . ?
C24 C1 H1 119.8 . . ?
C9 C2 H2 119.9 . . ?
C9 C2 C12 120.1(4) . . ?
C12 C2 H2 119.9 . . ?
C4 C3 H3 119.7 . . ?
C17 C3 H3 119.7 . . ?
C17 C3 C4 120.5(4) . . ?
C3 C4 C6 119.8(4) . . ?
C14 C4 C3 117.9(4) . . ?
C14 C4 C6 122.3(4) . . ?
C9 C6 C4 120.7(4) . . ?
C9 C6 C20 118.9(4) . . ?
C20 C6 C4 120.3(4) . . ?
C2 C9 C6 120.6(4) . . ?
C2 C9 H9 119.7 . . ?
C6 C9 H9 119.7 . . ?
C2 C12 S2 118.5(4) . . ?
C18 C12 S2 121.1(3) . . ?
C18 C12 C2 120.1(4) . . ?
C1 C14 C4 121.1(4) . . ?
C1 C14 H14 119.5 . . ?
C4 C14 H14 119.5 . . ?
C3 C17 H17 119.6 . . ?
C24 C17 C3 120.9(4) . . ?
C24 C17 H17 119.6 . . ?
C12 C18 H18 120.0 . . ?
C12 C18 C20 119.9(4) . . ?
C20 C18 H18 120.0 . . ?
C6 C20 H20 119.9 . . ?
C18 C20 C6 120.2(4) . . ?
C18 C20 H20 119.9 . . ?
C1 C24 S1 119.7(4) . . ?
C17 C24 S1 121.3(3) . . ?
C17 C24 C1 119.1(4) . . ?
H1B O1 H1C 104.5 . . ?
C16 O8 C10 102.5(3) . . ?
C5 N1 H1A 118.2 . . ?
C5 N1 C11 123.6(4) . . ?
C11 N1 H1A 118.2 . . ?
C19 N2 H2A 118.8 . . ?
C23 N2 H2A 118.8 . . ?
C23 N2 C19 122.5(4) . . ?
C10 N3 N4 105.8(4) . . ?
C16 N4 N3 106.1(3) . . ?
N1 C5 H5 120.0 . . ?
N1 C5 C21 119.9(5) . . ?
C21 C5 H5 120.0 . . ?
C8 C7 H7 120.8 . . ?
C23 C7 H7 120.8 . . ?
C23 C7 C8 118.5(4) . . ?
C7 C8 C10 119.2(4) . . ?
C15 C8 C7 119.6(4) . . ?
C15 C8 C10 121.1(4) . . ?
O8 C10 C8 119.7(4) . . ?
N3 C10 O8 112.4(4) . . ?
N3 C10 C8 127.8(4) . . ?
N1 C11 H11 120.3 . . ?
N1 C11 C22 119.3(5) . . ?
C22 C11 H11 120.3 . . ?
C21 C13 C16 122.3(4) . . ?
C21 C13 C22 119.5(4) . . ?
C22 C13 C16 118.2(4) . . ?
C8 C15 H15 120.6 . . ?
C19 C15 C8 118.8(4) . . ?
C19 C15 H15 120.6 . . ?
O8 C16 C13 119.3(4) . . ?
N4 C16 O8 113.2(4) . . ?
N4 C16 C13 127.5(4) . . ?
N2 C19 C15 120.0(4) . . ?
N2 C19 H19 120.0 . . ?
C15 C19 H19 120.0 . . ?
C5 C21 C13 118.8(4) . . ?
C5 C21 H21 120.6 . . ?
C13 C21 H21 120.6 . . ?
C11 C22 C13 118.9(5) . . ?
C11 C22 H22 120.5 . . ?
C13 C22 H22 120.5 . . ?
N2 C23 C7 120.6(4) . . ?
N2 C23 H23 119.7 . . ?
C7 C23 H23 119.7 . . ?

loop_
_geom_bond_atom_site_label_1
_geom_bond_atom_site_label_2
_geom_bond_distance
_geom_bond_site_symmetry_2
_geom_bond_publ_flag
S1 O2 1.448(3) . ?
S1 O3 1.445(4) . ?
S1 O4 1.465(3) . ?
S1 C24 1.769(4) . ?
S2 O5 1.448(4) . ?
S2 O6 1.435(4) . ?
S2 O7 1.438(3) . ?
S2 C12 1.778(5) . ?
C1 H1 0.9500 . ?
C1 C14 1.382(6) . ?
C1 C24 1.390(6) . ?
C2 H2 0.9500 . ?
C2 C9 1.382(6) . ?
C2 C12 1.390(6) . ?
C3 H3 0.9500 . ?
C3 C4 1.402(6) . ?
C3 C17 1.390(6) . ?
C4 C6 1.483(6) . ?
C4 C14 1.396(6) . ?
C6 C9 1.392(6) . ?
C6 C20 1.401(6) . ?
C9 H9 0.9500 . ?
C12 C18 1.381(6) . ?
C14 H14 0.9500 . ?
C17 H17 0.9500 . ?
C17 C24 1.377(6) . ?
C18 H18 0.9500 . ?
C18 C20 1.394(6) . ?
C20 H20 0.9500 . ?
O1 H1B 0.8701 . ?
O1 H1C 0.8701 . ?
O8 C10 1.354(5) . ?
O8 C16 1.349(5) . ?
N1 H1A 0.8800 . ?
N1 C5 1.328(6) . ?
N1 C11 1.330(6) . ?
N2 H2A 0.8800 . ?
N2 C19 1.335(6) . ?
N2 C23 1.334(6) . ?
N3 N4 1.399(5) . ?
N3 C10 1.300(6) . ?
N4 C16 1.284(6) . ?
C5 H5 0.9500 . ?
C5 C21 1.368(6) . ?
C7 H7 0.9500 . ?
C7 C8 1.396(6) . ?
C7 C23 1.364(6) . ?
C8 C10 1.454(6) . ?
C8 C15 1.395(7) . ?
C11 H11 0.9500 . ?
C11 C22 1.366(7) . ?
C13 C16 1.465(6) . ?
C13 C21 1.385(6) . ?
C13 C22 1.404(6) . ?
C15 H15 0.9500 . ?
C15 C19 1.369(7) . ?
C19 H19 0.9500 . ?
C21 H21 0.9500 . ?
C22 H22 0.9500 . ?
C23 H23 0.9500 . ?

loop_
_geom_torsion_atom_site_label_1
_geom_torsion_atom_site_label_2
_geom_torsion_atom_site_label_3
_geom_torsion_atom_site_label_4
_geom_torsion
_geom_torsion_site_symmetry_1
_geom_torsion_site_symmetry_2
_geom_torsion_site_symmetry_3
_geom_torsion_site_symmetry_4
_geom_torsion_publ_flag
S2 C12 C18 C20 171.4(3) . . . . ?
O2 S1 C24 C1 -51.0(4) . . . . ?
O2 S1 C24 C17 129.3(4) . . . . ?
O3 S1 C24 C1 70.5(4) . . . . ?
O3 S1 C24 C17 -109.2(4) . . . . ?
O4 S1 C24 C1 -169.7(4) . . . . ?
O4 S1 C24 C17 10.6(4) . . . . ?
O5 S2 C12 C2 -160.8(4) . . . . ?
O5 S2 C12 C18 25.5(5) . . . . ?
O6 S2 C12 C2 -40.4(4) . . . . ?
O6 S2 C12 C18 145.8(4) . . . . ?
O7 S2 C12 C2 79.9(4) . . . . ?
O7 S2 C12 C18 -93.8(4) . . . . ?
C2 C12 C18 C20 -2.2(7) . . . . ?
C3 C4 C6 C9 -27.9(6) . . . . ?
C3 C4 C6 C20 150.6(4) . . . . ?
C3 C4 C14 C1 2.8(7) . . . . ?
C3 C17 C24 S1 -177.3(3) . . . . ?
C3 C17 C24 C1 3.0(7) . . . . ?
C4 C3 C17 C24 -2.4(7) . . . . ?
C4 C6 C9 C2 176.4(4) . . . . ?
C4 C6 C20 C18 -177.1(4) . . . . ?
C6 C4 C14 C1 -177.0(4) . . . . ?
C9 C2 C12 S2 -172.4(4) . . . . ?
C9 C2 C12 C18 1.4(7) . . . . ?
C9 C6 C20 C18 1.4(7) . . . . ?
C12 C2 C9 C6 0.8(7) . . . . ?
C12 C18 C20 C6 0.8(6) . . . . ?
C14 C1 C24 S1 179.6(3) . . . . ?
C14 C1 C24 C17 -0.7(7) . . . . ?
C14 C4 C6 C9 152.0(5) . . . . ?
C14 C4 C6 C20 -29.5(6) . . . . ?
C17 C3 C4 C6 179.3(4) . . . . ?
C17 C3 C4 C14 -0.5(7) . . . . ?
C20 C6 C9 C2 -2.2(7) . . . . ?
C24 C1 C14 C4 -2.3(7) . . . . ?
N1 C5 C21 C13 -0.5(7) . . . . ?
N1 C11 C22 C13 -1.3(7) . . . . ?
N3 N4 C16 O8 0.0(5) . . . . ?
N3 N4 C16 C13 179.9(4) . . . . ?
N4 N3 C10 O8 0.3(5) . . . . ?
N4 N3 C10 C8 -179.1(4) . . . . ?
C5 N1 C11 C22 1.3(8) . . . . ?
C7 C8 C10 O8 176.6(4) . . . . ?
C7 C8 C10 N3 -4.1(8) . . . . ?
C7 C8 C15 C19 0.1(7) . . . . ?
C8 C7 C23 N2 -0.1(8) . . . . ?
C8 C15 C19 N2 0.6(7) . . . . ?
C10 O8 C16 N4 0.2(5) . . . . ?
C10 O8 C16 C13 -179.8(4) . . . . ?
C10 N3 N4 C16 -0.1(5) . . . . ?
C10 C8 C15 C19 -178.6(5) . . . . ?
C11 N1 C5 C21 -0.4(8) . . . . ?
C15 C8 C10 O8 -4.7(7) . . . . ?
C15 C8 C10 N3 174.6(5) . . . . ?
C16 O8 C10 N3 -0.3(5) . . . . ?
C16 O8 C10 C8 179.1(4) . . . . ?
C16 C13 C21 C5 -179.2(4) . . . . ?
C16 C13 C22 C11 -179.9(4) . . . . ?
C19 N2 C23 C7 0.9(8) . . . . ?
C21 C13 C16 O8 -7.7(7) . . . . ?
C21 C13 C16 N4 172.3(5) . . . . ?
C21 C13 C22 C11 0.5(7) . . . . ?
C22 C13 C16 O8 172.7(4) . . . . ?
C22 C13 C16 N4 -7.3(7) . . . . ?
C22 C13 C21 C5 0.4(7) . . . . ?
C23 N2 C19 C15 -1.2(8) . . . . ?
C23 C7 C8 C10 178.4(5) . . . . ?
C23 C7 C8 C15 -0.4(8) . . . . ?
